data_4311067
loop_
_publ_author_name
'Eric C. Brown'
'Nermeen W. Aboelella'
'Anne M. Reynolds'
'Gabriel Aull\'on'
'Santiago Alvarez'
'William B. Tolman'

_publ_section_title
;
 A New Class of (\m-\h2:\h2-Disulfido)dicopper Complexes: Synthesis,
 Characterization, and Disulfido Exchange
;
_journal_name_full 'Inorganic Chemistry'
_journal_page_first 3335
_journal_page_last 3337
_journal_paper_doi 10.1021/ic049811k
_journal_volume 43
_journal_year 2004
_chemical_compound_source 'Nermeen Aboelella'
_chemical_formula_moiety 'C50 H66 Cu2 N4 S2'
_chemical_formula_sum 'C50 H66 Cu2 N4 S2'
_chemical_formula_weight 914.27
_chemical_name_common 01182
_chemical_name_systematic
; 
 ? 
;
_space_group_IT_number 14
_symmetry_cell_setting monoclinic
_symmetry_space_group_name_Hall '-P 2yn'
_symmetry_space_group_name_H-M 'P 1 21/n 1'
_atom_sites_solution_hydrogens geom
_atom_sites_solution_primary direct
_atom_sites_solution_secondary difmap
_audit_creation_method SHELXL-97
_cell_angle_alpha 90.00
_cell_angle_beta 108.8310(10)
_cell_angle_gamma 90.00
_cell_formula_units_Z 2
_cell_length_a 13.7185(9)
_cell_length_b 11.9484(8)
_cell_length_c 15.2081(10)
_cell_measurement_reflns_used 3711
_cell_measurement_temperature 173(2)
_cell_measurement_theta_max 50.055
_cell_measurement_theta_min 4.633
_cell_volume 2359.4(3)
_computing_cell_refinement 'SAINT, Bruker'
_computing_data_collection 'SMART, Bruker'
_computing_data_reduction 'SAINT, Bruker'
_computing_molecular_graphics 'SHELXTL, Bruker'
_computing_publication_material 'Bruker SHELXTL'
_computing_structure_refinement 'SHELXL-97 (Sheldrick, 1997)'
_computing_structure_solution 'SHELXS-97 (Sheldrick, 1990)'
_diffrn_ambient_temperature 173(2)
_diffrn_measured_fraction_theta_full 1.000
_diffrn_measured_fraction_theta_max 1.000
_diffrn_measurement_device_type 'Siemens SMART Platform CCD'
_diffrn_measurement_method 'area detector, omega scans'
_diffrn_radiation_monochromator graphite
_diffrn_radiation_source 'normal-focus sealed tube'
_diffrn_radiation_type MoK\a
_diffrn_radiation_wavelength 0.71073
_diffrn_reflns_av_R_equivalents 0.0000
_diffrn_reflns_av_sigmaI/netI 0.0123
_diffrn_reflns_limit_h_max 15
_diffrn_reflns_limit_h_min -16
_diffrn_reflns_limit_k_max 14
_diffrn_reflns_limit_k_min 0
_diffrn_reflns_limit_l_max 18
_diffrn_reflns_limit_l_min 0
_diffrn_reflns_number 4170
_diffrn_reflns_theta_full 25.03
_diffrn_reflns_theta_max 25.03
_diffrn_reflns_theta_min 1.74
_exptl_absorpt_coefficient_mu 1.027
_exptl_absorpt_correction_T_max 0.830925
_exptl_absorpt_correction_T_min 0.694794
_exptl_absorpt_correction_type multi-scan
_exptl_absorpt_process_details 'SADABS, R. Blessing, 1995'
_exptl_crystal_colour brown
_exptl_crystal_density_diffrn 1.287
_exptl_crystal_density_method 'not measured'
_exptl_crystal_description block
_exptl_crystal_F_000 968
_exptl_crystal_size_max 0.25
_exptl_crystal_size_mid 0.23
_exptl_crystal_size_min 0.20
_refine_diff_density_max 0.618
_refine_diff_density_min -0.514
_refine_diff_density_rms 0.059
_refine_ls_extinction_method none
_refine_ls_goodness_of_fit_ref 1.078
_refine_ls_hydrogen_treatment riding
_refine_ls_matrix_type full
_refine_ls_number_parameters 262
_refine_ls_number_reflns 4170
_refine_ls_number_restraints 0
_refine_ls_restrained_S_all 1.078
_refine_ls_R_factor_all 0.0348
_refine_ls_R_factor_gt 0.0313
_refine_ls_shift/su_max 0.001
_refine_ls_shift/su_mean 0.000
_refine_ls_structure_factor_coef Fsqd
_refine_ls_weighting_details 'calc w=1/[\s^2^(Fo^2^)+(0.0569P)^2^+1.6011P] where P=(Fo^2^+2Fc^2^)/3'
_refine_ls_weighting_scheme calc
_refine_ls_wR_factor_gt 0.0922
_refine_ls_wR_factor_ref 0.0946
_reflns_number_gt 3749
_reflns_number_total 4170
_reflns_threshold_expression >2sigma(I)
_cod_data_source_file ic049811ksi20040213_045832_4.cif
_cod_data_source_block 01182
_cod_database_code 4311067

loop_
_symmetry_equiv_pos_as_xyz
'x, y, z'
'-x+1/2, y+1/2, -z+1/2'
'-x, -y, -z'
'x-1/2, -y-1/2, z-1/2'

loop_
_atom_site_label
_atom_site_type_symbol
_atom_site_fract_x
_atom_site_fract_y
_atom_site_fract_z
_atom_site_U_iso_or_equiv
_atom_site_adp_type
_atom_site_occupancy
_atom_site_symmetry_multiplicity
_atom_site_calc_flag
_atom_site_refinement_flags
_atom_site_disorder_assembly
_atom_site_disorder_group
Cu1 Cu 0.366164(19) 0.54689(2) 0.426575(17) 0.02200(11) Uani 1 1 d . . .
S1 S 0.52986(4) 0.52393(5) 0.44365(4) 0.02814(15) Uani 1 1 d . . .
N1 N 0.24029(14) 0.54507(15) 0.45447(13) 0.0227(4) Uani 1 1 d . . .
N2 N 0.31780(14) 0.61194(16) 0.30545(12) 0.0247(4) Uani 1 1 d . . .
C1 C 0.05325(18) 0.5653(2) 0.41685(17) 0.0318(5) Uani 1 1 d . . .
H1A H 0.0695 0.5390 0.4810 0.048 Uiso 1 1 calc R . .
H1B H 0.0043 0.5137 0.3750 0.048 Uiso 1 1 calc R . .
H1C H 0.0227 0.6402 0.4112 0.048 Uiso 1 1 calc R . .
C2 C 0.15088(17) 0.57000(18) 0.39109(15) 0.0242(5) Uani 1 1 d . . .
C3 C 0.14054(17) 0.6056(2) 0.30060(15) 0.0270(5) Uani 1 1 d . . .
H3A H 0.0719 0.6141 0.2600 0.032 Uiso 1 1 calc R . .
C4 C 0.21821(17) 0.6301(2) 0.26254(15) 0.0273(5) Uani 1 1 d . . .
C5 C 0.18453(19) 0.6843(2) 0.16776(17) 0.0396(6) Uani 1 1 d . . .
H5A H 0.2449 0.6977 0.1481 0.059 Uiso 1 1 calc R . .
H5B H 0.1504 0.7556 0.1707 0.059 Uiso 1 1 calc R . .
H5C H 0.1364 0.6346 0.1230 0.059 Uiso 1 1 calc R . .
C6 C 0.24220(16) 0.52393(18) 0.54809(15) 0.0226(5) Uani 1 1 d . . .
C7 C 0.23445(16) 0.41304(19) 0.57671(15) 0.0243(5) Uani 1 1 d . . .
C8 C 0.23735(18) 0.3955(2) 0.66804(15) 0.0288(5) Uani 1 1 d . . .
H8A H 0.2315 0.3215 0.6885 0.035 Uiso 1 1 calc R . .
C9 C 0.24858(19) 0.4833(2) 0.72967(16) 0.0322(5) Uani 1 1 d . . .
H9A H 0.2498 0.4696 0.7915 0.039 Uiso 1 1 calc R . .
C10 C 0.25796(18) 0.5909(2) 0.70092(16) 0.0313(5) Uani 1 1 d . . .
H10A H 0.2660 0.6510 0.7436 0.038 Uiso 1 1 calc R . .
C11 C 0.25594(16) 0.61352(19) 0.61035(15) 0.0260(5) Uani 1 1 d . . .
C12 C 0.2246(2) 0.31770(19) 0.50932(16) 0.0312(5) Uani 1 1 d . . .
H12A H 0.2848 0.3197 0.4869 0.037 Uiso 1 1 calc R . .
H12B H 0.1623 0.3304 0.4550 0.037 Uiso 1 1 calc R . .
C13 C 0.2176(2) 0.2014(2) 0.54733(18) 0.0427(6) Uani 1 1 d . . .
H13A H 0.2112 0.1458 0.4985 0.064 Uiso 1 1 calc R . .
H13B H 0.1572 0.1973 0.5682 0.064 Uiso 1 1 calc R . .
H13C H 0.2799 0.1863 0.5998 0.064 Uiso 1 1 calc R . .
C14 C 0.2700(2) 0.7325(2) 0.58311(18) 0.0347(5) Uani 1 1 d . . .
H14A H 0.2184 0.7810 0.5971 0.042 Uiso 1 1 calc R . .
H14B H 0.2577 0.7358 0.5153 0.042 Uiso 1 1 calc R . .
C15 C 0.3774(2) 0.7771(3) 0.6340(3) 0.0580(8) Uani 1 1 d . . .
H15A H 0.3834 0.8540 0.6139 0.087 Uiso 1 1 calc R . .
H15B H 0.4288 0.7299 0.6199 0.087 Uiso 1 1 calc R . .
H15C H 0.3893 0.7763 0.7011 0.087 Uiso 1 1 calc R . .
C16 C 0.39055(16) 0.65483(19) 0.26316(14) 0.0248(5) Uani 1 1 d . . .
C17 C 0.42730(17) 0.5850(2) 0.20717(15) 0.0285(5) Uani 1 1 d . . .
C18 C 0.49687(18) 0.6296(2) 0.16672(16) 0.0335(5) Uani 1 1 d . . .
H18A H 0.5228 0.5836 0.1284 0.040 Uiso 1 1 calc R . .
C19 C 0.52849(18) 0.7400(2) 0.18181(17) 0.0347(6) Uani 1 1 d . . .
H19A H 0.5747 0.7697 0.1528 0.042 Uiso 1 1 calc R . .
C20 C 0.49312(18) 0.8067(2) 0.23870(17) 0.0339(5) Uani 1 1 d . . .
H20A H 0.5165 0.8819 0.2497 0.041 Uiso 1 1 calc R . .
C21 C 0.42348(18) 0.7659(2) 0.28054(16) 0.0295(5) Uani 1 1 d . . .
C22 C 0.3903(2) 0.4654(2) 0.18995(19) 0.0399(6) Uani 1 1 d . . .
H22A H 0.3145 0.4664 0.1607 0.048 Uiso 1 1 calc R . .
H22B H 0.4053 0.4276 0.2508 0.048 Uiso 1 1 calc R . .
C23 C 0.4355(3) 0.3954(3) 0.1298(2) 0.0586(8) Uani 1 1 d . . .
H23A H 0.4064 0.3198 0.1237 0.088 Uiso 1 1 calc R . .
H23B H 0.5104 0.3913 0.1586 0.088 Uiso 1 1 calc R . .
H23C H 0.4190 0.4297 0.0682 0.088 Uiso 1 1 calc R . .
C24 C 0.3882(2) 0.8415(2) 0.3440(2) 0.0437(7) Uani 1 1 d . . .
H24A H 0.3670 0.9145 0.3130 0.052 Uiso 1 1 calc R . .
H24B H 0.3275 0.8077 0.3553 0.052 Uiso 1 1 calc R . .
C25 C 0.4711(4) 0.8601(4) 0.4354(3) 0.0928(14) Uani 1 1 d . . .
H25A H 0.4452 0.9098 0.4741 0.139 Uiso 1 1 calc R . .
H25B H 0.5311 0.8946 0.4246 0.139 Uiso 1 1 calc R . .
H25C H 0.4911 0.7882 0.4671 0.139 Uiso 1 1 calc R . .

loop_
_atom_site_aniso_label
_atom_site_aniso_U_11
_atom_site_aniso_U_22
_atom_site_aniso_U_33
_atom_site_aniso_U_23
_atom_site_aniso_U_13
_atom_site_aniso_U_12
Cu1 0.01930(16) 0.02735(17) 0.02073(16) 0.00448(10) 0.00837(11) 0.00156(10)
S1 0.0194(3) 0.0425(3) 0.0240(3) 0.0102(2) 0.0089(2) 0.0049(2)
N1 0.0218(9) 0.0263(9) 0.0227(9) 0.0043(7) 0.0107(8) 0.0010(7)
N2 0.0213(9) 0.0320(10) 0.0227(9) 0.0050(8) 0.0097(7) 0.0013(8)
C1 0.0223(12) 0.0442(14) 0.0311(12) 0.0053(10) 0.0118(10) 0.0012(10)
C2 0.0219(11) 0.0263(11) 0.0257(11) 0.0010(9) 0.0095(9) -0.0013(9)
C3 0.0193(10) 0.0363(13) 0.0243(11) 0.0051(9) 0.0054(9) 0.0022(9)
C4 0.0252(11) 0.0338(12) 0.0227(11) 0.0045(9) 0.0076(9) 0.0016(9)
C5 0.0262(12) 0.0648(18) 0.0277(12) 0.0165(12) 0.0083(10) 0.0068(12)
C6 0.0163(10) 0.0308(12) 0.0223(11) 0.0033(9) 0.0082(8) 0.0019(8)
C7 0.0205(10) 0.0298(11) 0.0237(11) 0.0005(9) 0.0088(9) -0.0010(9)
C8 0.0325(12) 0.0296(12) 0.0259(11) 0.0045(9) 0.0114(10) 0.0011(10)
C9 0.0374(13) 0.0417(14) 0.0203(11) 0.0032(10) 0.0132(10) 0.0049(11)
C10 0.0329(13) 0.0339(13) 0.0286(12) -0.0047(10) 0.0119(10) 0.0044(10)
C11 0.0220(11) 0.0299(12) 0.0271(11) -0.0001(9) 0.0094(9) 0.0025(9)
C12 0.0399(13) 0.0301(13) 0.0258(12) -0.0020(9) 0.0134(10) -0.0041(10)
C13 0.0644(18) 0.0315(14) 0.0354(14) -0.0022(11) 0.0205(13) -0.0072(13)
C14 0.0410(14) 0.0287(13) 0.0367(13) -0.0020(10) 0.0158(11) -0.0003(11)
C15 0.0464(17) 0.0467(18) 0.082(2) 0.0008(16) 0.0227(16) -0.0141(14)
C16 0.0184(10) 0.0343(12) 0.0211(10) 0.0096(9) 0.0054(8) 0.0016(9)
C17 0.0242(11) 0.0374(13) 0.0238(11) 0.0041(10) 0.0079(9) -0.0011(10)
C18 0.0277(12) 0.0456(14) 0.0304(12) 0.0018(11) 0.0139(10) 0.0000(11)
C19 0.0260(12) 0.0461(15) 0.0348(13) 0.0108(11) 0.0139(10) -0.0029(10)
C20 0.0313(13) 0.0337(13) 0.0367(13) 0.0089(10) 0.0111(10) -0.0023(10)
C21 0.0273(12) 0.0330(13) 0.0285(12) 0.0081(10) 0.0096(10) 0.0039(10)
C22 0.0433(15) 0.0423(15) 0.0402(15) -0.0060(11) 0.0218(12) -0.0097(12)
C23 0.074(2) 0.0472(18) 0.066(2) -0.0151(16) 0.0381(18) -0.0099(16)
C24 0.0546(17) 0.0308(14) 0.0564(17) 0.0016(12) 0.0327(14) 0.0016(12)
C25 0.095(3) 0.109(3) 0.074(3) -0.053(3) 0.027(2) -0.005(3)

loop_
_atom_type_symbol
_atom_type_description
_atom_type_scat_dispersion_real
_atom_type_scat_dispersion_imag
_atom_type_scat_source
C C 0.0033 0.0016 'International Tables Vol C Tables 4.2.6.8 and 6.1.1.4'
H H 0.0000 0.0000 'International Tables Vol C Tables 4.2.6.8 and 6.1.1.4'
N N 0.0061 0.0033 'International Tables Vol C Tables 4.2.6.8 and 6.1.1.4'
S S 0.1246 0.1234 'International Tables Vol C Tables 4.2.6.8 and 6.1.1.4'
Cu Cu 0.3201 1.2651 'International Tables Vol C Tables 4.2.6.8 and 6.1.1.4'

loop_
_geom_angle_atom_site_label_1
_geom_angle_atom_site_label_2
_geom_angle_atom_site_label_3
_geom_angle
_geom_angle_site_symmetry_1
_geom_angle_site_symmetry_3
_geom_angle_publ_flag
N1 Cu1 N2 99.30(8) . . ?
N1 Cu1 S1 159.82(6) . . ?
N2 Cu1 S1 100.88(6) . . ?
N1 Cu1 S1 99.66(6) . 3_666 ?
N2 Cu1 S1 161.01(6) . 3_666 ?
S1 Cu1 S1 60.16(3) . 3_666 ?
Cu1 S1 Cu1 119.84(3) . 3_666 ?
Cu1 S1 S1 60.02(3) . 3_666 ?
Cu1 S1 S1 59.82(3) 3_666 3_666 ?
C2 N1 C6 118.43(18) . . ?
C2 N1 Cu1 121.82(15) . . ?
C6 N1 Cu1 119.60(14) . . ?
C4 N2 C16 118.17(18) . . ?
C4 N2 Cu1 121.50(15) . . ?
C16 N2 Cu1 119.93(13) . . ?
C2 C1 H1A 109.5 . . ?
C2 C1 H1B 109.5 . . ?
H1A C1 H1B 109.5 . . ?
C2 C1 H1C 109.5 . . ?
H1A C1 H1C 109.5 . . ?
H1B C1 H1C 109.5 . . ?
N1 C2 C3 123.9(2) . . ?
N1 C2 C1 119.5(2) . . ?
C3 C2 C1 116.6(2) . . ?
C4 C3 C2 128.3(2) . . ?
C4 C3 H3A 115.8 . . ?
C2 C3 H3A 115.8 . . ?
N2 C4 C3 124.2(2) . . ?
N2 C4 C5 119.2(2) . . ?
C3 C4 C5 116.5(2) . . ?
C4 C5 H5A 109.5 . . ?
C4 C5 H5B 109.5 . . ?
H5A C5 H5B 109.5 . . ?
C4 C5 H5C 109.5 . . ?
H5A C5 H5C 109.5 . . ?
H5B C5 H5C 109.5 . . ?
C11 C6 C7 121.12(19) . . ?
C11 C6 N1 119.37(19) . . ?
C7 C6 N1 119.46(19) . . ?
C8 C7 C6 117.9(2) . . ?
C8 C7 C12 122.1(2) . . ?
C6 C7 C12 119.95(19) . . ?
C9 C8 C7 121.6(2) . . ?
C9 C8 H8A 119.2 . . ?
C7 C8 H8A 119.2 . . ?
C10 C9 C8 119.6(2) . . ?
C10 C9 H9A 120.2 . . ?
C8 C9 H9A 120.2 . . ?
C9 C10 C11 121.3(2) . . ?
C9 C10 H10A 119.3 . . ?
C11 C10 H10A 119.3 . . ?
C10 C11 C6 118.3(2) . . ?
C10 C11 C14 119.3(2) . . ?
C6 C11 C14 122.4(2) . . ?
C7 C12 C13 115.76(19) . . ?
C7 C12 H12A 108.3 . . ?
C13 C12 H12A 108.3 . . ?
C7 C12 H12B 108.3 . . ?
C13 C12 H12B 108.3 . . ?
H12A C12 H12B 107.4 . . ?
C12 C13 H13A 109.5 . . ?
C12 C13 H13B 109.5 . . ?
H13A C13 H13B 109.5 . . ?
C12 C13 H13C 109.5 . . ?
H13A C13 H13C 109.5 . . ?
H13B C13 H13C 109.5 . . ?
C11 C14 C15 112.2(2) . . ?
C11 C14 H14A 109.2 . . ?
C15 C14 H14A 109.2 . . ?
C11 C14 H14B 109.2 . . ?
C15 C14 H14B 109.2 . . ?
H14A C14 H14B 107.9 . . ?
C14 C15 H15A 109.5 . . ?
C14 C15 H15B 109.5 . . ?
H15A C15 H15B 109.5 . . ?
C14 C15 H15C 109.5 . . ?
H15A C15 H15C 109.5 . . ?
H15B C15 H15C 109.5 . . ?
C17 C16 C21 121.6(2) . . ?
C17 C16 N2 119.8(2) . . ?
C21 C16 N2 118.7(2) . . ?
C16 C17 C18 118.2(2) . . ?
C16 C17 C22 120.2(2) . . ?
C18 C17 C22 121.6(2) . . ?
C19 C18 C17 120.8(2) . . ?
C19 C18 H18A 119.6 . . ?
C17 C18 H18A 119.6 . . ?
C20 C19 C18 120.1(2) . . ?
C20 C19 H19A 120.0 . . ?
C18 C19 H19A 120.0 . . ?
C19 C20 C21 121.1(2) . . ?
C19 C20 H20A 119.4 . . ?
C21 C20 H20A 119.4 . . ?
C20 C21 C16 118.2(2) . . ?
C20 C21 C24 119.3(2) . . ?
C16 C21 C24 122.5(2) . . ?
C17 C22 C23 116.6(2) . . ?
C17 C22 H22A 108.1 . . ?
C23 C22 H22A 108.1 . . ?
C17 C22 H22B 108.1 . . ?
C23 C22 H22B 108.1 . . ?
H22A C22 H22B 107.3 . . ?
C22 C23 H23A 109.5 . . ?
C22 C23 H23B 109.5 . . ?
H23A C23 H23B 109.5 . . ?
C22 C23 H23C 109.5 . . ?
H23A C23 H23C 109.5 . . ?
H23B C23 H23C 109.5 . . ?
C25 C24 C21 112.2(3) . . ?
C25 C24 H24A 109.2 . . ?
C21 C24 H24A 109.2 . . ?
C25 C24 H24B 109.2 . . ?
C21 C24 H24B 109.2 . . ?
H24A C24 H24B 107.9 . . ?
C24 C25 H25A 109.5 . . ?
C24 C25 H25B 109.5 . . ?
H25A C25 H25B 109.5 . . ?
C24 C25 H25C 109.5 . . ?
H25A C25 H25C 109.5 . . ?
H25B C25 H25C 109.5 . . ?

loop_
_geom_bond_atom_site_label_1
_geom_bond_atom_site_label_2
_geom_bond_distance
_geom_bond_site_symmetry_2
_geom_bond_publ_flag
Cu1 N1 1.9065(18) . ?
Cu1 N2 1.9101(18) . ?
Cu1 S1 2.1930(6) . ?
Cu1 S1 2.1974(6) 3_666 ?
S1 Cu1 2.1974(6) 3_666 ?
S1 S1 2.2007(11) 3_666 ?
N1 C2 1.326(3) . ?
N1 C6 1.438(3) . ?
N2 C4 1.328(3) . ?
N2 C16 1.445(3) . ?
C1 C2 1.513(3) . ?
C1 H1A 0.9800 . ?
C1 H1B 0.9800 . ?
C1 H1C 0.9800 . ?
C2 C3 1.403(3) . ?
C3 C4 1.398(3) . ?
C3 H3A 0.9500 . ?
C4 C5 1.510(3) . ?
C5 H5A 0.9800 . ?
C5 H5B 0.9800 . ?
C5 H5C 0.9800 . ?
C6 C11 1.401(3) . ?
C6 C7 1.409(3) . ?
C7 C8 1.392(3) . ?
C7 C12 1.509(3) . ?
C8 C9 1.382(3) . ?
C8 H8A 0.9500 . ?
C9 C10 1.377(4) . ?
C9 H9A 0.9500 . ?
C10 C11 1.395(3) . ?
C10 H10A 0.9500 . ?
C11 C14 1.511(3) . ?
C12 C13 1.520(3) . ?
C12 H12A 0.9900 . ?
C12 H12B 0.9900 . ?
C13 H13A 0.9800 . ?
C13 H13B 0.9800 . ?
C13 H13C 0.9800 . ?
C14 C15 1.523(4) . ?
C14 H14A 0.9900 . ?
C14 H14B 0.9900 . ?
C15 H15A 0.9800 . ?
C15 H15B 0.9800 . ?
C15 H15C 0.9800 . ?
C16 C17 1.397(3) . ?
C16 C21 1.399(3) . ?
C17 C18 1.397(3) . ?
C17 C22 1.512(4) . ?
C18 C19 1.384(4) . ?
C18 H18A 0.9500 . ?
C19 C20 1.375(4) . ?
C19 H19A 0.9500 . ?
C20 C21 1.396(3) . ?
C20 H20A 0.9500 . ?
C21 C24 1.511(3) . ?
C22 C23 1.512(4) . ?
C22 H22A 0.9900 . ?
C22 H22B 0.9900 . ?
C23 H23A 0.9800 . ?
C23 H23B 0.9800 . ?
C23 H23C 0.9800 . ?
C24 C25 1.501(5) . ?
C24 H24A 0.9900 . ?
C24 H24B 0.9900 . ?
C25 H25A 0.9800 . ?
C25 H25B 0.9800 . ?
C25 H25C 0.9800 . ?

loop_
_geom_torsion_atom_site_label_1
_geom_torsion_atom_site_label_2
_geom_torsion_atom_site_label_3
_geom_torsion_atom_site_label_4
_geom_torsion
_geom_torsion_site_symmetry_1
_geom_torsion_site_symmetry_2
_geom_torsion_site_symmetry_3
_geom_torsion_site_symmetry_4
_geom_torsion_publ_flag
N1 Cu1 S1 Cu1 -0.07(18) . . . 3_666 ?
N2 Cu1 S1 Cu1 178.87(6) . . . 3_666 ?
S1 Cu1 S1 Cu1 0.0 3_666 . . 3_666 ?
N1 Cu1 S1 S1 -0.07(18) . . . 3_666 ?
N2 Cu1 S1 S1 178.87(6) . . . 3_666 ?
N2 Cu1 N1 C2 8.49(18) . . . . ?
S1 Cu1 N1 C2 -172.57(13) . . . . ?
S1 Cu1 N1 C2 -172.63(16) 3_666 . . . ?
N2 Cu1 N1 C6 -167.05(16) . . . . ?
S1 Cu1 N1 C6 11.9(3) . . . . ?
S1 Cu1 N1 C6 11.84(16) 3_666 . . . ?
N1 Cu1 N2 C4 -7.06(19) . . . . ?
S1 Cu1 N2 C4 173.31(17) . . . . ?
S1 Cu1 N2 C4 176.33(14) 3_666 . . . ?
N1 Cu1 N2 C16 165.49(16) . . . . ?
S1 Cu1 N2 C16 -14.14(17) . . . . ?
S1 Cu1 N2 C16 -11.1(3) 3_666 . . . ?
C6 N1 C2 C3 171.9(2) . . . . ?
Cu1 N1 C2 C3 -3.7(3) . . . . ?
C6 N1 C2 C1 -5.4(3) . . . . ?
Cu1 N1 C2 C1 179.00(16) . . . . ?
N1 C2 C3 C4 -5.7(4) . . . . ?
C1 C2 C3 C4 171.7(2) . . . . ?
C16 N2 C4 C3 -171.9(2) . . . . ?
Cu1 N2 C4 C3 0.7(3) . . . . ?
C16 N2 C4 C5 5.9(3) . . . . ?
Cu1 N2 C4 C5 178.57(18) . . . . ?
C2 C3 C4 N2 7.4(4) . . . . ?
C2 C3 C4 C5 -170.5(2) . . . . ?
C2 N1 C6 C11 -88.3(2) . . . . ?
Cu1 N1 C6 C11 87.4(2) . . . . ?
C2 N1 C6 C7 94.3(2) . . . . ?
Cu1 N1 C6 C7 -90.0(2) . . . . ?
C11 C6 C7 C8 2.2(3) . . . . ?
N1 C6 C7 C8 179.52(19) . . . . ?
C11 C6 C7 C12 -177.2(2) . . . . ?
N1 C6 C7 C12 0.2(3) . . . . ?
C6 C7 C8 C9 -0.7(3) . . . . ?
C12 C7 C8 C9 178.6(2) . . . . ?
C7 C8 C9 C10 -0.5(4) . . . . ?
C8 C9 C10 C11 0.3(4) . . . . ?
C9 C10 C11 C6 1.1(3) . . . . ?
C9 C10 C11 C14 -178.0(2) . . . . ?
C7 C6 C11 C10 -2.4(3) . . . . ?
N1 C6 C11 C10 -179.7(2) . . . . ?
C7 C6 C11 C14 176.8(2) . . . . ?
N1 C6 C11 C14 -0.6(3) . . . . ?
C8 C7 C12 C13 0.2(3) . . . . ?
C6 C7 C12 C13 179.5(2) . . . . ?
C10 C11 C14 C15 66.1(3) . . . . ?
C6 C11 C14 C15 -113.0(3) . . . . ?
C4 N2 C16 C17 -96.0(3) . . . . ?
Cu1 N2 C16 C17 91.2(2) . . . . ?
C4 N2 C16 C21 84.8(3) . . . . ?
Cu1 N2 C16 C21 -88.0(2) . . . . ?
C21 C16 C17 C18 -1.4(3) . . . . ?
N2 C16 C17 C18 179.4(2) . . . . ?
C21 C16 C17 C22 179.9(2) . . . . ?
N2 C16 C17 C22 0.7(3) . . . . ?
C16 C17 C18 C19 0.0(3) . . . . ?
C22 C17 C18 C19 178.8(2) . . . . ?
C17 C18 C19 C20 1.3(4) . . . . ?
C18 C19 C20 C21 -1.4(4) . . . . ?
C19 C20 C21 C16 0.1(3) . . . . ?
C19 C20 C21 C24 178.8(2) . . . . ?
C17 C16 C21 C20 1.3(3) . . . . ?
N2 C16 C21 C20 -179.5(2) . . . . ?
C17 C16 C21 C24 -177.4(2) . . . . ?
N2 C16 C21 C24 1.8(3) . . . . ?
C16 C17 C22 C23 -179.0(2) . . . . ?
C18 C17 C22 C23 2.3(4) . . . . ?
C20 C21 C24 C25 -72.7(4) . . . . ?
C16 C21 C24 C25 106.0(3) . . . . ?
